data_7017483
loop_
_publ_author_name
'Lemmerer, Andreas'
'Billing, David G.'

_publ_section_title
;
 Synthesis, characterization and phase transitions of the
 inorganic-organic layered perovskite-type hybrids
 [(C(n)H(2n+1)NH3)2PbI4], n = 7, 8, 9 and 10.
;
_journal_issue 4
_journal_name_full 'Dalton transactions (Cambridge, England : 2003)'
_journal_page_first 1146
_journal_page_last 1157
_journal_paper_doi 10.1039/c0dt01805h
_journal_volume 41
_journal_year 2012
_chemical_formula_moiety '2(C10 H24 N), I4 Pb'
_chemical_formula_sum 'C20 H48 I4 N2 Pb'
_chemical_formula_weight 1031.39
_chemical_name_common 'bis(decylammonium)tetraiodoplumbate(ii) PHASE II'
_chemical_name_systematic
;
bis(decylammonium)tetraiodoplumbate(II) PHASE II
;
_space_group_IT_number 61
_symmetry_cell_setting orthorhombic
_symmetry_space_group_name_Hall '-P 2ac 2ab'
_symmetry_space_group_name_H-M 'P b c a'
_atom_sites_solution_hydrogens geom
_atom_sites_solution_primary direct
_atom_sites_solution_secondary difmap
_audit_conform_dict_location ftp://ftp.iucr.org/pub/cif_core.dic
_audit_conform_dict_name cif_core.dic
_audit_conform_dict_version 2.3
_audit_creation_date 2008-06-20T14:41:35-00:00
_audit_creation_method 'WinGX routine CIF_UPDATE'
_cell_angle_alpha 90
_cell_angle_beta 90
_cell_angle_gamma 90
_cell_formula_units_Z 4
_cell_length_a 8.9708(2)
_cell_length_b 8.6733(2)
_cell_length_c 42.5696(12)
_cell_measurement_reflns_used 3217
_cell_measurement_temperature 293(2)
_cell_measurement_theta_max 27.3
_cell_measurement_theta_min 2.87
_cell_volume 3312.19(14)
_computing_cell_refinement 'SAINT-Plus (Bruker, 2004)'
_computing_data_collection 'APEX2 (Bruker, 2005)'
_computing_data_reduction 'SAINT-Plus and XPREP (Bruker, 2004)'
_computing_molecular_graphics
;
Ortep-3 for Windows (Farrugia, 1997) and DIAMOND (Brandenburg, 1999)
;
_computing_publication_material
;
WinGX publication routines (Farrugia, 1999) and PLATON (Spek, 2002)
;
_computing_structure_refinement 'SHELXL-97 (Sheldrick, 2008)'
_computing_structure_solution 'SHELXS-97 (Sheldrick, 2008)'
_diffrn_ambient_temperature 293(2)
_diffrn_measured_fraction_theta_full 0.999
_diffrn_measured_fraction_theta_max 0.999
_diffrn_measurement_device_type 'CCD area detector'
_diffrn_measurement_method 'omega scans'
_diffrn_radiation_monochromator graphite
_diffrn_radiation_type MoK\a
_diffrn_radiation_wavelength 0.71073
_diffrn_reflns_av_R_equivalents 0.063
_diffrn_reflns_av_unetI/netI 0.0456
_diffrn_reflns_limit_h_max 10
_diffrn_reflns_limit_h_min -10
_diffrn_reflns_limit_k_max 10
_diffrn_reflns_limit_k_min -10
_diffrn_reflns_limit_l_max 51
_diffrn_reflns_limit_l_min -46
_diffrn_reflns_number 14642
_diffrn_reflns_theta_full 25.49
_diffrn_reflns_theta_max 25.49
_diffrn_reflns_theta_min 1.91
_exptl_absorpt_coefficient_mu 8.83
_exptl_absorpt_correction_T_max 0.8378
_exptl_absorpt_correction_T_min 0.1109
_exptl_absorpt_correction_type integration
_exptl_absorpt_process_details 'Bruker XPREP (Bruker, 2004)'
_exptl_crystal_colour orange
_exptl_crystal_density_diffrn 2.068
_exptl_crystal_density_method 'not measured'
_exptl_crystal_description plate
_exptl_crystal_F_000 1904
_exptl_crystal_size_max 0.36
_exptl_crystal_size_mid 0.18
_exptl_crystal_size_min 0.02
_refine_diff_density_max 1.745
_refine_diff_density_min -1.964
_refine_diff_density_rms 0.234
_refine_ls_extinction_method none
_refine_ls_goodness_of_fit_ref 1.311
_refine_ls_hydrogen_treatment constr
_refine_ls_matrix_type full
_refine_ls_number_parameters 124
_refine_ls_number_reflns 3085
_refine_ls_number_restraints 90
_refine_ls_restrained_S_all 1.299
_refine_ls_R_factor_all 0.123
_refine_ls_R_factor_gt 0.0919
_refine_ls_shift/su_max 0.001
_refine_ls_shift/su_mean 0
_refine_ls_structure_factor_coef Fsqd
_refine_ls_weighting_details 'calc w=1/[\s^2^(Fo^2^)+(0.0181P)^2^+178.4210P] where P=(Fo^2^+2Fc^2^)/3'
_refine_ls_weighting_scheme calc
_refine_ls_wR_factor_gt 0.1991
_refine_ls_wR_factor_ref 0.2085
_reflns_number_gt 2147
_reflns_number_total 3085
_reflns_threshold_expression >2sigma(I)
_cod_data_source_file c0dt01805h.txt
_cod_data_source_block 4d
_cod_depositor_comments
;
The following automatic conversions were performed:

'_symmetry_cell_setting' value 'Orthorhombic' changed to
'orthorhombic' according to
/home/saulius/struct/CIF-dictionaries/cif_core.dic dictionary named
'cif_core.dic' version 2.4.1 from 2010-06-29.

Automatic conversion script
Id: cif_fix_values 1715 2011-07-08 13:25:40Z adriana 
;
_cod_original_sg_symbol_H-M Pbca
_cod_database_code 7017483

loop_
_symmetry_equiv_pos_as_xyz
'x, y, z'
'-x+1/2, -y, z+1/2'
'-x, y+1/2, -z+1/2'
'x+1/2, -y+1/2, -z'
'-x, -y, -z'
'x-1/2, y, -z-1/2'
'x, -y-1/2, z-1/2'
'-x-1/2, y-1/2, z'

loop_
_atom_site_label
_atom_site_type_symbol
_atom_site_fract_x
_atom_site_fract_y
_atom_site_fract_z
_atom_site_U_iso_or_equiv
_atom_site_adp_type
_atom_site_occupancy
_atom_site_symmetry_multiplicity
_atom_site_calc_flag
_atom_site_refinement_flags
C1 C 0.964(4) 0.476(5) 0.9265(7) 0.167(11) Uani 1 1 d DU
H1D H 0.8656 0.5189 0.9301 0.2 Uiso 1 1 calc R
H1E H 0.968 0.374 0.9361 0.2 Uiso 1 1 calc R
C2 C 0.996(4) 0.466(6) 0.8918(7) 0.176(11) Uani 1 1 d DU
H2A H 1.0898 0.4115 0.8889 0.211 Uiso 1 1 calc R
H2B H 1.0095 0.5697 0.8837 0.211 Uiso 1 1 calc R
C3 C 0.876(5) 0.386(5) 0.8727(6) 0.179(10) Uani 1 1 d DU
H3A H 0.9001 0.277 0.8706 0.215 Uiso 1 1 calc R
H3B H 0.7811 0.3939 0.8834 0.215 Uiso 1 1 calc R
C4 C 0.864(5) 0.458(4) 0.8403(6) 0.191(11) Uani 1 1 d DU
H4A H 0.7746 0.5207 0.8395 0.229 Uiso 1 1 calc R
H4B H 0.9486 0.5271 0.8373 0.229 Uiso 1 1 calc R
C5 C 0.861(6) 0.345(4) 0.8132(6) 0.191(11) Uani 1 1 d DU
H5A H 0.7623 0.2987 0.812 0.229 Uiso 1 1 calc R
H5B H 0.9322 0.2632 0.8171 0.229 Uiso 1 1 calc R
C6 C 0.897(6) 0.423(5) 0.7822(6) 0.199(11) Uani 1 1 d DU
H6A H 0.8502 0.524 0.7819 0.239 Uiso 1 1 calc R
H6B H 1.0039 0.4387 0.781 0.239 Uiso 1 1 calc R
C7 C 0.847(6) 0.334(5) 0.7535(6) 0.201(12) Uani 1 1 d DU
H7A H 0.7393 0.3246 0.7538 0.241 Uiso 1 1 calc R
H7B H 0.8891 0.2314 0.7542 0.241 Uiso 1 1 calc R
C8 C 0.894(6) 0.412(5) 0.7231(6) 0.204(13) Uani 1 1 d DU
H8A H 0.852 0.5153 0.7225 0.245 Uiso 1 1 calc R
H8B H 1.0018 0.4225 0.7229 0.245 Uiso 1 1 calc R
C9 C 0.846(6) 0.325(5) 0.6940(7) 0.208(14) Uani 1 1 d DU
H9A H 0.7381 0.3126 0.6944 0.25 Uiso 1 1 calc R
H9B H 0.8899 0.223 0.6943 0.25 Uiso 1 1 calc R
N1 N 1.079(3) 0.575(3) 0.9397(7) 0.110(8) Uani 1 1 d DU
H1A H 1.0741 0.5721 0.9605 0.165 Uiso 1 1 calc R
H1B H 1.064 0.6715 0.9331 0.165 Uiso 1 1 calc R
H1C H 1.1678 0.5429 0.9333 0.165 Uiso 1 1 calc R
C10 C 0.890(7) 0.406(5) 0.6638(7) 0.22(3) Uani 1 1 d D
H10A H 0.8405 0.3577 0.6463 0.326 Uiso 1 1 calc R
H10B H 0.9958 0.3989 0.661 0.326 Uiso 1 1 calc R
H10C H 0.8611 0.5124 0.6649 0.326 Uiso 1 1 calc R
I1 I 1.0340(2) 0.9833(2) 0.92524(4) 0.0705(6) Uani 1 1 d .
I2 I 0.69851(17) 1.19558(18) 0.99669(5) 0.0643(5) Uani 1 1 d .
Pb1 Pb 1 1 1 0.0443(3) Uani 1 2 d S

loop_
_atom_site_aniso_label
_atom_site_aniso_U_11
_atom_site_aniso_U_22
_atom_site_aniso_U_33
_atom_site_aniso_U_23
_atom_site_aniso_U_13
_atom_site_aniso_U_12
C1 0.15(2) 0.15(2) 0.20(2) -0.03(2) -0.01(2) -0.021(18)
C2 0.17(2) 0.16(2) 0.20(2) -0.03(2) -0.02(2) -0.007(19)
C3 0.17(2) 0.17(2) 0.20(2) -0.022(19) -0.04(2) 0.01(2)
C4 0.18(2) 0.19(2) 0.20(2) -0.015(18) -0.03(2) 0.01(2)
C5 0.18(2) 0.19(2) 0.20(2) -0.017(19) -0.01(2) 0.01(2)
C6 0.18(2) 0.21(3) 0.20(2) -0.01(2) -0.01(2) 0.02(2)
C7 0.18(2) 0.22(3) 0.20(2) -0.01(2) -0.01(3) 0.03(2)
C8 0.19(3) 0.22(3) 0.20(2) -0.01(2) -0.01(3) 0.04(3)
C9 0.19(3) 0.23(3) 0.20(2) -0.01(3) -0.01(3) 0.04(3)
N1 0.070(16) 0.10(2) 0.16(2) 0.016(17) -0.006(16) 0.021(14)
C10 0.37(10) 0.15(5) 0.13(4) -0.01(4) -0.08(5) 0.08(6)
I1 0.0803(12) 0.0646(11) 0.0666(12) 0.0045(10) -0.0065(9) 0.0134(10)
I2 0.0468(8) 0.0457(8) 0.1005(14) -0.0057(10) -0.0116(9) 0.0186(7)
Pb1 0.0339(6) 0.0342(6) 0.0647(8) 0.0028(7) 0.0000(6) -0.0001(5)

loop_
_atom_type_symbol
_atom_type_description
_atom_type_scat_dispersion_real
_atom_type_scat_dispersion_imag
_atom_type_scat_source
C C 0.0033 0.0016 'International Tables Vol C Tables 4.2.6.8 and 6.1.1.4'
H H 0 0 'International Tables Vol C Tables 4.2.6.8 and 6.1.1.4'
N N 0.0061 0.0033 'International Tables Vol C Tables 4.2.6.8 and 6.1.1.4'
I I -0.4742 1.8119 'International Tables Vol C Tables 4.2.6.8 and 6.1.1.4'
Pb Pb -3.3944 10.1111 'International Tables Vol C Tables 4.2.6.8 and 6.1.1.4'

loop_
_exptl_crystal_face_index_h
_exptl_crystal_face_index_k
_exptl_crystal_face_index_l
_exptl_crystal_face_perp_dist
0 0 1 0.01
0 0 -1 0.01
2 0 1 0.09
-2 0 -1 0.09
0 1 0 0.18
-3 -4 5 0.16

loop_
_geom_angle_atom_site_label_1
_geom_angle_atom_site_label_2
_geom_angle_atom_site_label_3
_geom_angle
_geom_angle_site_symmetry_1
_geom_angle_site_symmetry_3
N1 C1 C2 106(2) . .
N1 C1 H1D 110.6 . .
C2 C1 H1D 110.6 . .
N1 C1 H1E 110.6 . .
C2 C1 H1E 110.6 . .
H1D C1 H1E 108.7 . .
C1 C2 C3 114.3(15) . .
C1 C2 H2A 108.7 . .
C3 C2 H2A 108.7 . .
C1 C2 H2B 108.7 . .
C3 C2 H2B 108.7 . .
H2A C2 H2B 107.6 . .
C4 C3 C2 110.1(15) . .
C4 C3 H3A 109.6 . .
C2 C3 H3A 109.6 . .
C4 C3 H3B 109.6 . .
C2 C3 H3B 109.6 . .
H3A C3 H3B 108.2 . .
C5 C4 C3 114.8(15) . .
C5 C4 H4A 108.6 . .
C3 C4 H4A 108.6 . .
C5 C4 H4B 108.6 . .
C3 C4 H4B 108.6 . .
H4A C4 H4B 107.5 . .
C4 C5 C6 111.4(14) . .
C4 C5 H5A 109.4 . .
C6 C5 H5A 109.4 . .
C4 C5 H5B 109.4 . .
C6 C5 H5B 109.4 . .
H5A C5 H5B 108 . .
C7 C6 C5 114.2(14) . .
C7 C6 H6A 108.7 . .
C5 C6 H6A 108.7 . .
C7 C6 H6B 108.7 . .
C5 C6 H6B 108.7 . .
H6A C6 H6B 107.6 . .
C6 C7 C8 112.2(14) . .
C6 C7 H7A 109.2 . .
C8 C7 H7A 109.2 . .
C6 C7 H7B 109.2 . .
C8 C7 H7B 109.2 . .
H7A C7 H7B 107.9 . .
C9 C8 C7 113.1(15) . .
C9 C8 H8A 109 . .
C7 C8 H8A 109 . .
C9 C8 H8B 109 . .
C7 C8 H8B 109 . .
H8A C8 H8B 107.8 . .
C8 C9 C10 112.7(15) . .
C8 C9 H9A 109.1 . .
C10 C9 H9A 109.1 . .
C8 C9 H9B 109.1 . .
C10 C9 H9B 109.1 . .
H9A C9 H9B 107.8 . .
C1 N1 H1A 109.5 . .
C1 N1 H1B 109.5 . .
H1A N1 H1B 109.5 . .
C1 N1 H1C 109.5 . .
H1A N1 H1C 109.5 . .
H1B N1 H1C 109.5 . .
C9 C10 H10A 109.5 . .
C9 C10 H10B 109.5 . .
H10A C10 H10B 109.5 . .
C9 C10 H10C 109.5 . .
H10A C10 H10C 109.5 . .
H10B C10 H10C 109.5 . .
Pb1 I2 Pb1 155.57(6) 4_477 .
I2 Pb1 I2 180 4_577 8_755
I2 Pb1 I2 87.990(11) 4_577 5_777
I2 Pb1 I2 92.010(11) 8_755 5_777
I2 Pb1 I2 92.010(11) 4_577 .
I2 Pb1 I2 87.990(11) 8_755 .
I2 Pb1 I2 180.0000(10) 5_777 .
I2 Pb1 I1 91.61(5) 4_577 .
I2 Pb1 I1 88.39(5) 8_755 .
I2 Pb1 I1 86.52(5) 5_777 .
I2 Pb1 I1 93.48(5) . .
I2 Pb1 I1 88.39(5) 4_577 5_777
I2 Pb1 I1 91.61(5) 8_755 5_777
I2 Pb1 I1 93.48(5) 5_777 5_777
I2 Pb1 I1 86.52(5) . 5_777
I1 Pb1 I1 180.0000(10) . 5_777

loop_
_geom_bond_atom_site_label_1
_geom_bond_atom_site_label_2
_geom_bond_distance
_geom_bond_site_symmetry_2
C1 N1 1.456(18) .
C1 C2 1.510(10) .
C1 H1D 0.97 .
C1 H1E 0.97 .
C2 C3 1.522(10) .
C2 H2A 0.97 .
C2 H2B 0.97 .
C3 C4 1.521(10) .
C3 H3A 0.97 .
C3 H3B 0.97 .
C4 C5 1.515(10) .
C4 H4A 0.97 .
C4 H4B 0.97 .
C5 C6 1.520(10) .
C5 H5A 0.97 .
C5 H5B 0.97 .
C6 C7 1.513(10) .
C6 H6A 0.97 .
C6 H6B 0.97 .
C7 C8 1.520(10) .
C7 H7A 0.97 .
C7 H7B 0.97 .
C8 C9 1.517(10) .
C8 H8A 0.97 .
C8 H8B 0.97 .
C9 C10 1.519(10) .
C9 H9A 0.97 .
C9 H9B 0.97 .
N1 H1A 0.89 .
N1 H1B 0.89 .
N1 H1C 0.89 .
C10 H10A 0.96 .
C10 H10B 0.96 .
C10 H10C 0.96 .
I1 Pb1 3.2004(19) .
I2 Pb1 3.1879(14) 4_477
I2 Pb1 3.1956(14) .
Pb1 I2 3.1879(15) 4_577
Pb1 I2 3.1879(15) 8_755
Pb1 I2 3.1956(14) 5_777
Pb1 I1 3.2004(19) 5_777

loop_
_geom_hbond_atom_site_label_D
_geom_hbond_atom_site_label_H
_geom_hbond_atom_site_label_A
_geom_hbond_distance_DH
_geom_hbond_distance_HA
_geom_hbond_distance_DA
_geom_hbond_angle_DHA
_geom_hbond_site_symmetry_A
N1 H1A I2 0.89 3.08 3.63(3) 122 8_755
N1 H1B I1 0.89 2.74 3.61(3) 168 .
N1 H1C I1 0.89 2.75 3.62(3) 167 8_855

loop_
_geom_torsion_atom_site_label_1
_geom_torsion_atom_site_label_2
_geom_torsion_atom_site_label_3
_geom_torsion_atom_site_label_4
_geom_torsion
_geom_torsion_site_symmetry_1
_geom_torsion_site_symmetry_4
N1 C1 C2 C3 -172(4) . .
C1 C2 C3 C4 146(4) . .
C2 C3 C4 C5 133(4) . .
C3 C4 C5 C6 -162(4) . .
C4 C5 C6 C7 -161(5) . .
C5 C6 C7 C8 -177(5) . .
C6 C7 C8 C9 180(5) . .
C7 C8 C9 C10 179(5) . .
Pb1 I2 Pb1 I2 -9.32(14) 4_477 4_577
Pb1 I2 Pb1 I2 170.68(14) 4_477 8_755
Pb1 I2 Pb1 I1 -101.06(18) 4_477 .
Pb1 I2 Pb1 I1 78.94(18) 4_477 5_777
